data_2015717
loop_
_publ_author_name
'Hong-Zhen Xie'
'Zhi-Feng Li'
'Yue-Qing Zheng'

_publ_section_title
;A new trinuclear cobalt(II) complex:
 decaaqua-1\k^3^<i>O</i>,2\k^4^<i>O</i>,3\k^3^<i>O</i>-bis(benzene-1,3,5-tricarboxylato)-1\k<i>O</i>,3\k<i>O</i>-di-\m-4,4'-bipyridine-1:2\k^2^<i>N</i>:<i>N</i>';2:3\k^2^<i>N</i>:<i>N</i>'-di-4,4'-bipyridine-1\k<i>N</i>,3\k<i>N</i>-tricobalt(II)
 4,4'-bipyridine solvate octahydrate
;
_journal_coeditor_code AV3039
_journal_issue 1
_journal_name_full 'Acta Crystallographica Section C'
_journal_page_first m30
_journal_page_last m32
_journal_paper_doi 10.1107/S0108270106044726
_journal_volume 63
_journal_year 2007
_chemical_formula_iupac '[Co3 (C9 H3 O6)2 (C10 H8 N2)4 (H2 O)10], C10 H8 N2 , 8H2 O'
_chemical_formula_moiety 'C68 H66 Co3 N10 O22 , 8H2 O'
_chemical_formula_sum 'C68 H82 Co3 N10 O30'
_chemical_formula_weight 1696.23
_chemical_name_systematic
;
decaaqua-1\k^3^O,2\k^4^O,3\k^3^O-bis(benzene-1,3,5-tricarboxylato)-
1\kO,3\kO-di-\m-4,4'-bipyridine-1:2\k^2^N:N';2:3\k^2^N:N'-di-4,4'-bipyridine-
1\kN,3\kN-tricobalt(II) 4,4'-bipyridine solvate octahydrate
;
_space_group_IT_number 14
_symmetry_cell_setting monoclinic
_symmetry_space_group_name_Hall '-P 2yn'
_symmetry_space_group_name_H-M 'P 1 21/n 1'
_atom_sites_solution_hydrogens geom
_atom_sites_solution_primary direct
_atom_sites_solution_secondary difmap
_audit_creation_method SHELXL97
_cell_angle_alpha 90.00
_cell_angle_beta 91.36(3)
_cell_angle_gamma 90.00
_cell_formula_units_Z 2
_cell_length_a 13.193(3)
_cell_length_b 13.982(3)
_cell_length_c 20.193(4)
_cell_measurement_reflns_used 25
_cell_measurement_temperature 298(2)
_cell_measurement_theta_max 25
_cell_measurement_theta_min 10
_cell_volume 3723.8(14)
_computing_cell_refinement XSCANS
_computing_data_collection 'XSCANS (Siemens, 1996)'
_computing_data_reduction XSCANS
_computing_molecular_graphics 'SHELXTL (Bruker, 1997)'
_computing_publication_material SHELXTL
_computing_structure_refinement 'SHELXL97 (Sheldrick, 1997)'
_computing_structure_solution 'SHELXS97 (Sheldrick, 1997)'
_diffrn_ambient_temperature 298(2)
_diffrn_measured_fraction_theta_full 0.999
_diffrn_measured_fraction_theta_max 0.999
_diffrn_measurement_device_type 'Siemens P4'
_diffrn_measurement_method \q/2\q
_diffrn_radiation_monochromator graphite
_diffrn_radiation_source 'fine-focus sealed tube'
_diffrn_radiation_type MoK\a
_diffrn_radiation_wavelength 0.71073
_diffrn_reflns_av_R_equivalents 0.0430
_diffrn_reflns_av_sigmaI/netI 0.1023
_diffrn_reflns_limit_h_max 17
_diffrn_reflns_limit_h_min -1
_diffrn_reflns_limit_k_max 18
_diffrn_reflns_limit_k_min -1
_diffrn_reflns_limit_l_max 26
_diffrn_reflns_limit_l_min -26
_diffrn_reflns_number 10423
_diffrn_reflns_theta_full 27.50
_diffrn_reflns_theta_max 27.50
_diffrn_reflns_theta_min 1.77
_diffrn_standards_decay_% 0
_diffrn_standards_interval_count 97
_diffrn_standards_number 3
_exptl_absorpt_coefficient_mu 0.754
_exptl_absorpt_correction_T_max 0.601
_exptl_absorpt_correction_T_min 0.527
_exptl_absorpt_correction_type psi-scan
_exptl_absorpt_process_details '(North <i>et al.</i>,  1968)'
_exptl_crystal_colour red
_exptl_crystal_density_diffrn 1.513
_exptl_crystal_density_method 'not measured'
_exptl_crystal_description block
_exptl_crystal_F_000 1762
_exptl_crystal_size_max 0.31
_exptl_crystal_size_mid 0.27
_exptl_crystal_size_min 0.22
_refine_diff_density_max 0.409
_refine_diff_density_min -0.406
_refine_ls_extinction_method none
_refine_ls_goodness_of_fit_ref 1.005
_refine_ls_hydrogen_treatment constr
_refine_ls_matrix_type full
_refine_ls_number_parameters 502
_refine_ls_number_reflns 8535
_refine_ls_number_restraints 0
_refine_ls_restrained_S_all 1.005
_refine_ls_R_factor_all 0.1468
_refine_ls_R_factor_gt 0.0642
_refine_ls_shift/su_max 0.001
_refine_ls_shift/su_mean 0.000
_refine_ls_structure_factor_coef Fsqd
_refine_ls_weighting_details 'calc w = 1/[\s^2^(Fo^2^)+(0.0637P)^2^+0.3118P] where P=(Fo^2^+2Fc^2^)/3'
_refine_ls_weighting_scheme calc
_refine_ls_wR_factor_gt 0.1249
_refine_ls_wR_factor_ref 0.1543
_reflns_number_gt 4457
_reflns_number_total 8535
_reflns_threshold_expression I>2\s(I)
_cod_data_source_file av3039.cif
_cod_data_source_block I
_cod_original_cell_volume 3723.8(13)
_cod_original_sg_symbol_Hall -P2yn
_cod_original_sg_symbol_H-M 'P 21/n'
_cod_database_code 2015717
_cod_database_fobs_code 2015717

loop_
_symmetry_equiv_pos_as_xyz
'x, y, z'
'-x+1/2, y+1/2, -z+1/2'
'-x, -y, -z'
'x-1/2, -y-1/2, z-1/2'

loop_
_atom_site_type_symbol
_atom_site_label
_atom_site_fract_x
_atom_site_fract_y
_atom_site_fract_z
_atom_site_U_iso_or_equiv
_atom_site_adp_type
_atom_site_calc_flag
_atom_site_refinement_flags
_atom_site_occupancy
Co Co1 1.0000 0.5000 0.5000 0.0375(2) Uani d S 1
Co Co2 0.93710(4) -0.16582(4) 0.81737(3) 0.03659(16) Uani d . 1
O O1 1.0786(2) -0.1382(2) 0.86312(14) 0.0544(8) Uani d . 1
H H1A 1.1179 -0.1772 0.8725 0.065 Uiso d R 1
H H1B 1.0955 -0.0915 0.8844 0.065 Uiso d R 1
O O2 0.8603(2) -0.0726(2) 0.88168(13) 0.0536(8) Uani d . 1
H H2A 0.8032 -0.0570 0.8733 0.064 Uiso d R 1
H H2B 0.8848 -0.0312 0.8997 0.064 Uiso d R 1
O O3 1.0138(2) -0.2566(2) 0.75454(14) 0.0498(8) Uani d . 1
H H3A 1.0635 -0.2543 0.7409 0.060 Uiso d R 1
H H3B 0.9805 -0.2669 0.7200 0.060 Uiso d R 1
O O4 0.8553(2) 0.5424(2) 0.52759(13) 0.0515(8) Uani d . 1
H H4A 0.8373 0.5403 0.5671 0.062 Uiso d R 1
H H4B 0.7959 0.5275 0.5090 0.062 Uiso d R 1
O O5 1.0579(2) 0.5706(2) 0.58597(14) 0.0533(8) Uani d . 1
H H5A 1.0596 0.5410 0.6230 0.064 Uiso d R 1
H H5B 1.0501 0.6215 0.5882 0.064 Uiso d R 1
N N1 0.9907(3) 0.3737(2) 0.55748(16) 0.0421(8) Uani d . 1
N N2 0.9545(3) -0.0461(2) 0.75158(16) 0.0423(8) Uani d . 1
C C1 1.0437(4) -0.0106(4) 0.7361(3) 0.0644(14) Uani d . 1
H H1 1.1018 -0.0418 0.7517 0.077 Uiso calc R 1
C C2 1.0551(4) 0.0706(3) 0.6978(3) 0.0664(15) Uani d . 1
H H2 1.1197 0.0935 0.6894 0.080 Uiso calc R 1
C C3 0.9714(3) 0.1177(3) 0.67207(19) 0.0375(10) Uani d . 1
C C4 0.9784(3) 0.2057(3) 0.63229(19) 0.0375(9) Uani d . 1
C C5 1.0681(3) 0.2558(3) 0.6271(2) 0.0448(11) Uani d . 1
H H5 1.1265 0.2335 0.6487 0.054 Uiso calc R 1
C C6 1.0719(3) 0.3382(3) 0.5903(2) 0.0469(11) Uani d . 1
H H6 1.1332 0.3707 0.5880 0.056 Uiso calc R 1
C C7 0.9034(3) 0.3259(3) 0.5626(2) 0.0544(12) Uani d . 1
H H7 0.8457 0.3498 0.5409 0.065 Uiso calc R 1
C C8 0.8957(3) 0.2438(3) 0.5980(2) 0.0550(12) Uani d . 1
H H8 0.8335 0.2125 0.5993 0.066 Uiso calc R 1
C C9 0.8782(3) 0.0799(3) 0.6885(2) 0.0538(12) Uani d . 1
H H9 0.8188 0.1088 0.6728 0.065 Uiso calc R 1
C C10 0.8735(3) -0.0001(3) 0.7278(2) 0.0548(12) Uani d . 1
H H10 0.8099 -0.0234 0.7383 0.066 Uiso calc R 1
N N3 0.9101(3) -0.2859(2) 0.88209(17) 0.0407(8) Uani d . 1
N N4 0.8306(3) -0.6939(3) 1.0847(2) 0.0626(11) Uani d . 1
C C11 0.9029(4) -0.3745(3) 0.8580(2) 0.0520(12) Uani d . 1
H H11 0.9107 -0.3828 0.8127 0.062 Uiso calc R 1
C C12 0.8849(4) -0.4539(3) 0.8954(2) 0.0499(12) Uani d . 1
H H12 0.8812 -0.5137 0.8753 0.060 Uiso calc R 1
C C13 0.8719(3) -0.4459(3) 0.9629(2) 0.0393(10) Uani d . 1
C C14 0.8562(3) -0.5312(3) 1.0054(2) 0.0421(10) Uani d . 1
C C15 0.8479(4) -0.6225(3) 0.9786(2) 0.0638(14) Uani d . 1
H H15 0.8507 -0.6312 0.9331 0.077 Uiso calc R 1
C C16 0.8355(4) -0.7000(4) 1.0195(3) 0.0698(15) Uani d . 1
H H16 0.8302 -0.7602 1.0002 0.084 Uiso calc R 1
C C17 0.8379(4) -0.6076(4) 1.1105(2) 0.0613(13) Uani d . 1
H H17 0.8351 -0.6017 1.1563 0.074 Uiso calc R 1
C C18 0.8493(3) -0.5256(3) 1.0736(2) 0.0529(12) Uani d . 1
H H18 0.8525 -0.4664 1.0946 0.063 Uiso calc R 1
C C19 0.8763(4) -0.3539(3) 0.9879(2) 0.0565(13) Uani d . 1
H H19 0.8666 -0.3436 1.0328 0.068 Uiso calc R 1
C C20 0.8948(4) -0.2776(3) 0.9471(2) 0.0551(12) Uani d . 1
H H20 0.8968 -0.2167 0.9656 0.066 Uiso calc R 1
O O6 0.8282(2) -0.2902(2) 0.69142(16) 0.0618(9) Uani d . 1
O O7 0.7975(2) -0.19143(19) 0.77475(13) 0.0438(7) Uani d . 1
O O8 0.3753(3) -0.3597(2) 0.58598(17) 0.0682(10) Uani d . 1
O O9 0.5273(3) -0.4224(2) 0.57082(16) 0.0657(9) Uani d . 1
O O10 0.3427(2) -0.0757(2) 0.74079(17) 0.0661(9) Uani d . 1
O O11 0.4831(2) -0.0183(2) 0.79003(16) 0.0602(9) Uani d . 1
C C26 0.6608(3) -0.2301(3) 0.70391(18) 0.0367(9) Uani d . 1
C C27 0.6173(3) -0.2925(3) 0.65817(19) 0.0395(10) Uani d . 1
H H27 0.6575 -0.3377 0.6376 0.047 Uiso calc R 1
C C28 0.5145(3) -0.2882(3) 0.64280(19) 0.0397(10) Uani d . 1
C C29 0.4566(3) -0.2177(3) 0.6723(2) 0.0435(10) Uani d . 1
H H29 0.3877 -0.2140 0.6619 0.052 Uiso calc R 1
C C30 0.4991(3) -0.1524(3) 0.71719(19) 0.0380(10) Uani d . 1
C C31 0.6014(3) -0.1607(3) 0.73255(19) 0.0376(9) Uani d . 1
H H31 0.6310 -0.1185 0.7629 0.045 Uiso calc R 1
C C32 0.4690(4) -0.3611(3) 0.5967(2) 0.0482(11) Uani d . 1
C C33 0.4363(3) -0.0762(3) 0.7515(2) 0.0455(11) Uani d . 1
C C34 0.7709(3) -0.2389(3) 0.7244(2) 0.0382(10) Uani d . 1
O O12 0.2526(3) 0.0897(3) 0.7986(2) 0.1036(14) Uani d . 1
H H12A 0.2765 0.0379 0.7956 0.124 Uiso d R 1
H H12B 0.2390 0.0871 0.8384 0.124 Uiso d R 1
O O14 0.6659(2) 0.5340(2) 0.46908(16) 0.0652(9) Uani d . 1
H H14A 0.6221 0.5374 0.4962 0.078 Uiso d R 1
H H14B 0.6630 0.4843 0.4512 0.078 Uiso d R 1
O O15 0.8267(2) 0.5240(2) 0.65939(14) 0.0538(8) Uani d . 1
H H15A 0.8799 0.5062 0.6768 0.065 Uiso d R 1
H H15B 0.8237 0.5780 0.6657 0.065 Uiso d R 1
N N5 1.0290(4) 0.7758(3) 0.5824(2) 0.0734(13) Uani d . 1
C C21 1.1038(6) 0.8357(5) 0.5755(4) 0.120(3) Uani d . 1
H H21 1.1672 0.8182 0.5927 0.144 Uiso calc R 1
C C22 1.0949(5) 0.9238(5) 0.5443(4) 0.111(3) Uani d . 1
H H22 1.1517 0.9629 0.5417 0.133 Uiso calc R 1
C C23 1.0060(4) 0.9540(3) 0.5176(2) 0.0522(12) Uani d . 1
C C24 0.9273(4) 0.8906(4) 0.5257(3) 0.0838(18) Uani d . 1
H H24 0.8630 0.9060 0.5090 0.101 Uiso calc R 1
C C25 0.9423(5) 0.8048(4) 0.5580(3) 0.0874(19) Uani d . 1
H H25 0.8866 0.7649 0.5626 0.105 Uiso calc R 1
O O13 0.2887(3) 0.2683(3) 0.7596(3) 0.127(2) Uani d . 1
H H13B 0.2767 0.2160 0.7699 0.153 Uiso d R 1
H H13A 0.2628 0.3153 0.7517 0.153 Uiso d R 1

loop_
_atom_site_aniso_label
_atom_site_aniso_U_11
_atom_site_aniso_U_22
_atom_site_aniso_U_33
_atom_site_aniso_U_12
_atom_site_aniso_U_13
_atom_site_aniso_U_23
Co1 0.0384(5) 0.0363(4) 0.0376(4) -0.0023(4) -0.0031(3) 0.0103(4)
Co2 0.0400(3) 0.0315(3) 0.0382(3) -0.0019(3) -0.0023(2) 0.0046(2)
O1 0.062(2) 0.0374(16) 0.0629(19) -0.0067(15) -0.0264(16) 0.0058(14)
O2 0.062(2) 0.0466(18) 0.0518(18) 0.0056(16) -0.0003(16) -0.0076(15)
O3 0.0419(17) 0.0553(19) 0.0523(17) 0.0003(15) 0.0026(14) -0.0031(15)
O4 0.0414(17) 0.069(2) 0.0440(16) -0.0018(16) 0.0007(14) 0.0082(15)
O5 0.067(2) 0.0434(17) 0.0491(17) -0.0079(16) -0.0110(16) 0.0057(14)
N1 0.042(2) 0.041(2) 0.0428(19) -0.0014(18) -0.0054(17) 0.0090(16)
N2 0.044(2) 0.0360(19) 0.046(2) -0.0026(18) -0.0042(17) 0.0096(16)
C1 0.046(3) 0.064(3) 0.082(4) 0.003(3) -0.011(3) 0.041(3)
C2 0.039(3) 0.065(3) 0.095(4) -0.005(3) -0.003(3) 0.048(3)
C3 0.040(2) 0.037(2) 0.036(2) 0.002(2) 0.0004(19) 0.0040(18)
C4 0.043(2) 0.033(2) 0.037(2) 0.003(2) 0.0018(19) 0.0034(18)
C5 0.041(3) 0.043(2) 0.050(3) 0.005(2) -0.004(2) 0.013(2)
C6 0.042(3) 0.044(2) 0.055(3) -0.008(2) -0.003(2) 0.010(2)
C7 0.044(3) 0.055(3) 0.064(3) -0.002(2) -0.014(2) 0.026(3)
C8 0.040(3) 0.056(3) 0.068(3) -0.011(2) -0.008(2) 0.026(3)
C9 0.040(3) 0.053(3) 0.068(3) 0.008(2) -0.002(2) 0.022(2)
C10 0.039(3) 0.052(3) 0.074(3) -0.003(2) 0.001(2) 0.027(3)
N3 0.039(2) 0.039(2) 0.045(2) -0.0052(17) -0.0027(16) 0.0040(17)
N4 0.060(3) 0.059(3) 0.068(3) -0.006(2) -0.009(2) 0.025(2)
C11 0.076(3) 0.044(3) 0.036(2) -0.006(3) 0.002(2) 0.000(2)
C12 0.067(3) 0.033(2) 0.050(3) -0.007(2) 0.000(2) 0.000(2)
C13 0.032(2) 0.040(2) 0.046(2) -0.0008(19) -0.0069(19) 0.006(2)
C14 0.030(2) 0.044(3) 0.052(3) 0.006(2) -0.0027(19) 0.013(2)
C15 0.089(4) 0.045(3) 0.057(3) 0.003(3) -0.002(3) 0.011(2)
C16 0.090(4) 0.045(3) 0.075(4) 0.003(3) -0.002(3) 0.013(3)
C17 0.068(3) 0.063(3) 0.053(3) -0.006(3) -0.005(3) 0.017(3)
C18 0.059(3) 0.054(3) 0.046(3) -0.007(2) -0.006(2) 0.011(2)
C19 0.084(4) 0.043(3) 0.042(2) -0.007(3) 0.007(2) 0.006(2)
C20 0.080(4) 0.039(3) 0.047(3) -0.006(2) -0.001(2) -0.005(2)
O6 0.0410(18) 0.067(2) 0.077(2) 0.0069(17) -0.0012(17) -0.0314(19)
O7 0.0408(17) 0.0451(17) 0.0452(16) 0.0003(14) -0.0067(14) -0.0058(14)
O8 0.049(2) 0.073(2) 0.082(2) -0.0045(18) -0.0104(18) -0.0170(19)
O9 0.061(2) 0.064(2) 0.071(2) 0.0112(19) -0.0162(18) -0.0221(18)
O10 0.042(2) 0.063(2) 0.093(3) 0.0086(17) -0.0033(18) -0.0141(19)
O11 0.0474(19) 0.055(2) 0.078(2) 0.0013(17) 0.0021(17) -0.0198(18)
C26 0.040(2) 0.034(2) 0.036(2) -0.0047(19) 0.0015(18) 0.0008(18)
C27 0.040(2) 0.035(2) 0.043(2) -0.001(2) 0.0023(19) -0.0011(19)
C28 0.041(3) 0.038(2) 0.040(2) -0.001(2) -0.0003(19) -0.0026(19)
C29 0.036(2) 0.049(3) 0.046(2) -0.001(2) -0.002(2) 0.004(2)
C30 0.038(2) 0.030(2) 0.045(2) -0.0003(19) 0.0016(19) 0.0033(18)
C31 0.041(2) 0.033(2) 0.039(2) -0.002(2) 0.0005(18) -0.0033(19)
C32 0.042(3) 0.051(3) 0.051(3) 0.002(2) -0.005(2) -0.001(2)
C33 0.042(3) 0.040(3) 0.055(3) 0.004(2) 0.002(2) 0.002(2)
C34 0.036(2) 0.033(2) 0.045(2) -0.005(2) -0.001(2) 0.001(2)
O12 0.103(3) 0.096(3) 0.113(3) 0.009(3) 0.028(3) -0.010(3)
O14 0.061(2) 0.066(2) 0.068(2) -0.0074(18) -0.0036(18) -0.0015(18)
O15 0.057(2) 0.0441(17) 0.0602(19) 0.0055(16) 0.0012(16) 0.0009(15)
N5 0.082(4) 0.062(3) 0.076(3) -0.004(3) -0.003(3) 0.005(2)
C21 0.096(5) 0.098(5) 0.163(7) -0.036(5) -0.048(5) 0.052(5)
C22 0.084(5) 0.084(5) 0.162(7) -0.043(4) -0.046(5) 0.046(5)
C23 0.060(3) 0.046(3) 0.051(3) -0.010(3) -0.001(3) -0.011(2)
C24 0.054(3) 0.070(4) 0.128(5) -0.003(3) 0.012(3) 0.031(4)
C25 0.076(4) 0.068(4) 0.118(5) -0.013(4) 0.019(4) 0.021(4)
O13 0.063(3) 0.107(4) 0.214(6) 0.025(3) 0.047(3) 0.051(4)

loop_
_atom_type_symbol
_atom_type_description
_atom_type_scat_dispersion_real
_atom_type_scat_dispersion_imag
_atom_type_scat_source
C C 0.0033 0.0016 'International Tables Vol C Tables 4.2.6.8 and 6.1.1.4'
H H 0.0000 0.0000 'International Tables Vol C Tables 4.2.6.8 and 6.1.1.4'
N N 0.0061 0.0033 'International Tables Vol C Tables 4.2.6.8 and 6.1.1.4'
O O 0.0106 0.0060 'International Tables Vol C Tables 4.2.6.8 and 6.1.1.4'
Co Co 0.3494 0.9721 'International Tables Vol C Tables 4.2.6.8 and 6.1.1.4'

loop_
_geom_angle_atom_site_label_1
_geom_angle_atom_site_label_2
_geom_angle_atom_site_label_3
_geom_angle_site_symmetry_1
_geom_angle_site_symmetry_3
_geom_angle
O4 Co1 O4 3_766 . 180.0000(10)
O4 Co1 N1 3_766 . 88.56(12)
O4 Co1 N1 . . 91.44(12)
O4 Co1 N1 3_766 3_766 91.44(12)
O4 Co1 N1 . 3_766 88.56(12)
N1 Co1 N1 . 3_766 180.00(14)
O4 Co1 O5 3_766 . 92.10(12)
O4 Co1 O5 . . 87.90(12)
N1 Co1 O5 . . 87.93(12)
N1 Co1 O5 3_766 . 92.07(12)
O4 Co1 O5 3_766 3_766 87.90(12)
O4 Co1 O5 . 3_766 92.10(12)
N1 Co1 O5 . 3_766 92.07(12)
N1 Co1 O5 3_766 3_766 87.93(12)
O5 Co1 O5 . 3_766 180.0000(10)
O7 Co2 O3 . . 94.73(11)
O7 Co2 O1 . . 178.63(12)
O3 Co2 O1 . . 86.58(12)
O7 Co2 O2 . . 85.78(12)
O3 Co2 O2 . . 179.45(12)
O1 Co2 O2 . . 92.91(12)
O7 Co2 N2 . . 89.13(12)
O3 Co2 N2 . . 92.16(13)
O1 Co2 N2 . . 91.24(12)
O2 Co2 N2 . . 87.67(13)
O7 Co2 N3 . . 87.62(12)
O3 Co2 N3 . . 89.10(12)
O1 Co2 N3 . . 91.99(12)
O2 Co2 N3 . . 91.09(12)
N2 Co2 N3 . . 176.60(13)
Co2 O1 H1A . . 124.2
Co2 O1 H1B . . 127.7
H1A O1 H1B . . 105.4
Co2 O2 H2A . . 120.1
Co2 O2 H2B . . 124.3
H2A O2 H2B . . 106.5
Co2 O3 H3A . . 132.1
Co2 O3 H3B . . 111.4
H3A O3 H3B . . 99.0
Co1 O4 H4A . . 121.8
Co1 O4 H4B . . 128.7
H4A O4 H4B . . 97.3
Co1 O5 H5A . . 119.5
Co1 O5 H5B . . 117.4
H5A O5 H5B . . 115.2
C7 N1 C6 . . 117.1(3)
C7 N1 Co1 . . 121.3(3)
C6 N1 Co1 . . 121.6(3)
C1 N2 C10 . . 116.5(4)
C1 N2 Co2 . . 123.2(3)
C10 N2 Co2 . . 120.2(3)
N2 C1 C2 . . 123.4(4)
N2 C1 H1 . . 118.3
C2 C1 H1 . . 118.3
C3 C2 C1 . . 120.4(4)
C3 C2 H2 . . 119.8
C1 C2 H2 . . 119.8
C2 C3 C9 . . 115.8(4)
C2 C3 C4 . . 123.1(4)
C9 C3 C4 . . 121.0(4)
C5 C4 C8 . . 115.7(4)
C5 C4 C3 . . 122.0(4)
C8 C4 C3 . . 122.4(4)
C6 C5 C4 . . 120.6(4)
C6 C5 H5 . . 119.7
C4 C5 H5 . . 119.7
N1 C6 C5 . . 122.6(4)
N1 C6 H6 . . 118.7
C5 C6 H6 . . 118.7
N1 C7 C8 . . 122.6(4)
N1 C7 H7 . . 118.7
C8 C7 H7 . . 118.7
C7 C8 C4 . . 121.4(4)
C7 C8 H8 . . 119.3
C4 C8 H8 . . 119.3
C10 C9 C3 . . 120.1(4)
C10 C9 H9 . . 120.0
C3 C9 H9 . . 120.0
N2 C10 C9 . . 123.8(4)
N2 C10 H10 . . 118.1
C9 C10 H10 . . 118.1
C11 N3 C20 . . 115.4(4)
C11 N3 Co2 . . 120.8(3)
C20 N3 Co2 . . 123.8(3)
C17 N4 C16 . . 116.6(4)
N3 C11 C12 . . 124.3(4)
N3 C11 H11 . . 117.8
C12 C11 H11 . . 117.8
C11 C12 C13 . . 120.5(4)
C11 C12 H12 . . 119.8
C13 C12 H12 . . 119.8
C12 C13 C19 . . 115.5(4)
C12 C13 C14 . . 121.8(4)
C19 C13 C14 . . 122.7(4)
C18 C14 C15 . . 115.6(4)
C18 C14 C13 . . 122.8(4)
C15 C14 C13 . . 121.6(4)
C16 C15 C14 . . 120.0(5)
C16 C15 H15 . . 120.0
C14 C15 H15 . . 120.0
N4 C16 C15 . . 123.9(5)
N4 C16 H16 . . 118.1
C15 C16 H16 . . 118.1
N4 C17 C18 . . 123.8(4)
N4 C17 H17 . . 118.1
C18 C17 H17 . . 118.1
C17 C18 C14 . . 120.1(5)
C17 C18 H18 . . 120.0
C14 C18 H18 . . 120.0
C20 C19 C13 . . 120.7(4)
C20 C19 H19 . . 119.7
C13 C19 H19 . . 119.7
N3 C20 C19 . . 123.6(4)
N3 C20 H20 . . 118.2
C19 C20 H20 . . 118.2
C34 O7 Co2 . . 131.6(3)
C31 C26 C27 . . 119.4(4)
C31 C26 C34 . . 119.7(4)
C27 C26 C34 . . 120.8(4)
C26 C27 C28 . . 120.6(4)
C26 C27 H27 . . 119.7
C28 C27 H27 . . 119.7
C27 C28 C29 . . 118.6(4)
C27 C28 C32 . . 119.1(4)
C29 C28 C32 . . 122.3(4)
C28 C29 C30 . . 121.8(4)
C28 C29 H29 . . 119.1
C30 C29 H29 . . 119.1
C31 C30 C29 . . 117.8(4)
C31 C30 C33 . . 119.6(4)
C29 C30 C33 . . 122.6(4)
C26 C31 C30 . . 121.7(4)
C26 C31 H31 . . 119.2
C30 C31 H31 . . 119.2
O8 C32 O9 . . 123.0(4)
O8 C32 C28 . . 118.5(4)
O9 C32 C28 . . 118.5(4)
O10 C33 O11 . . 124.5(4)
O10 C33 C30 . . 118.0(4)
O11 C33 C30 . . 117.5(4)
O6 C34 O7 . . 125.1(4)
O6 C34 C26 . . 119.6(4)
O7 C34 C26 . . 115.3(4)
H12A O12 H12B . . 97.5
H14A O14 H14B . . 109.8
H15A O15 H15B . . 106.1
C25 N5 C21 . . 114.9(5)
N5 C21 C22 . . 124.2(6)
N5 C21 H21 . . 117.9
C22 C21 H21 . . 117.9
C23 C22 C21 . . 121.6(6)
C23 C22 H22 . . 119.2
C21 C22 H22 . . 119.2
C22 C23 C24 . . 113.7(5)
C22 C23 C23 . 3_776 123.2(6)
C24 C23 C23 . 3_776 123.1(6)
C23 C24 C25 . . 121.0(6)
C23 C24 H24 . . 119.5
C25 C24 H24 . . 119.5
N5 C25 C24 . . 124.6(6)
N5 C25 H25 . . 117.7
C24 C25 H25 . . 117.7
H13B O13 H13A . . 141.3

loop_
_geom_bond_atom_site_label_1
_geom_bond_atom_site_label_2
_geom_bond_site_symmetry_2
_geom_bond_distance
Co1 O4 3_766 2.087(3)
Co1 O4 . 2.087(3)
Co1 N1 . 2.118(3)
Co1 N1 3_766 2.118(3)
Co1 O5 . 2.123(3)
Co1 O5 3_766 2.123(3)
Co2 O7 . 2.045(3)
Co2 O3 . 2.075(3)
Co2 O1 . 2.099(3)
Co2 O2 . 2.115(3)
Co2 N2 . 2.153(3)
Co2 N3 . 2.163(3)
O1 H1A . 0.7722
O1 H1B . 0.8108
O2 H2A . 0.7981
O2 H2B . 0.7524
O3 H3A . 0.7179
O3 H3B . 0.8273
O4 H4A . 0.8376
O4 H4B . 0.8861
O5 H5A . 0.8543
O5 H5B . 0.7198
N1 C7 . 1.338(5)
N1 C6 . 1.341(5)
N2 C1 . 1.321(6)
N2 C10 . 1.327(5)
C1 C2 . 1.382(6)
C1 H1 . 0.9300
C2 C3 . 1.377(6)
C2 H2 . 0.9300
C3 C9 . 1.385(6)
C3 C4 . 1.473(5)
C4 C5 . 1.382(6)
C4 C8 . 1.385(6)
C5 C6 . 1.373(6)
C5 H5 . 0.9300
C6 H6 . 0.9300
C7 C8 . 1.358(6)
C7 H7 . 0.9300
C8 H8 . 0.9300
C9 C10 . 1.374(6)
C9 H9 . 0.9300
C10 H10 . 0.9300
N3 C11 . 1.334(5)
N3 C20 . 1.337(5)
N4 C17 . 1.318(6)
N4 C16 . 1.321(6)
C11 C12 . 1.368(6)
C11 H11 . 0.9300
C12 C13 . 1.381(6)
C12 H12 . 0.9300
C13 C19 . 1.383(6)
C13 C14 . 1.487(6)
C14 C18 . 1.386(6)
C14 C15 . 1.390(6)
C15 C16 . 1.374(6)
C15 H15 . 0.9300
C16 H16 . 0.9300
C17 C18 . 1.378(6)
C17 H17 . 0.9300
C18 H18 . 0.9300
C19 C20 . 1.374(6)
C19 H19 . 0.9300
C20 H20 . 0.9300
O6 C34 . 1.245(5)
O7 C34 . 1.258(5)
O8 C32 . 1.250(5)
O9 C32 . 1.273(5)
O10 C33 . 1.249(5)
O11 C33 . 1.272(5)
C26 C31 . 1.382(5)
C26 C27 . 1.385(5)
C26 C34 . 1.506(6)
C27 C28 . 1.386(6)
C27 H27 . 0.9300
C28 C29 . 1.390(6)
C28 C32 . 1.496(6)
C29 C30 . 1.394(6)
C29 H29 . 0.9300
C30 C31 . 1.383(5)
C30 C33 . 1.526(6)
C31 H31 . 0.9300
O12 H12A . 0.7926
O12 H12B . 0.8287
O14 H14A . 0.8069
O14 H14B . 0.7841
O15 H15A . 0.8152
O15 H15B . 0.7665
N5 C25 . 1.299(7)
N5 C21 . 1.303(7)
C21 C22 . 1.388(8)
C21 H21 . 0.9300
C22 C23 . 1.347(8)
C22 H22 . 0.9300
C23 C24 . 1.377(7)
C23 C23 3_776 1.476(9)
C24 C25 . 1.378(8)
C24 H24 . 0.9300
C25 H25 . 0.9300
O13 H13B . 0.7772
O13 H13A . 0.7557

loop_
_geom_hbond_atom_site_label_D
_geom_hbond_atom_site_label_H
_geom_hbond_atom_site_label_A
_geom_hbond_site_symmetry_A
_geom_hbond_distance_DH
_geom_hbond_distance_HA
_geom_hbond_distance_DA
_geom_hbond_angle_DHA
_geom_hbond_publ_flag
O1 H1A N4 3_747 0.77 2.10 2.828(5) 156 yes
O1 H1B O14 4_666 0.81 2.09 2.812(4) 149 yes
O2 H2A O15 2_646 0.80 2.15 2.916(5) 162 yes
O2 H2B O9 2_656 0.75 2.00 2.732(5) 166 yes
O3 H3A O13 2_646 0.72 1.98 2.651(4) 157 yes
O3 H3B O6 ? 0.83 2.10 2.773(4) 138 yes
O4 H4A O15 ? 0.84 1.89 2.709(4) 167 yes
O4 H4B O14 ? 0.89 1.89 2.741(5) 164 yes
O5 H5A O11 2_656 0.85 2.03 2.858(5) 162 yes
O5 H5B N5 ? 0.72 2.18 2.895(4) 173 yes
O12 H12A O10 ? 0.79 2.14 2.862(4) 153 yes
O12 H12B O8 2_556 0.83 2.29 2.994(5) 142 yes
O13 H13A O10 2_556 0.76 2.07 2.787(4) 158 yes
O13 H13B O12 ? 0.78 1.89 2.664(4) 177 yes
O14 H14A O9 1_565 0.81 2.06 2.848(5) 166 yes
O14 H14B O8 3_656 0.78 1.96 2.728(5) 167 yes
O15 H15A O11 2_656 0.82 1.94 2.751(5) 171 yes
O15 H15B O6 1_565 0.78 1.92 2.677(4) 172 yes
